data_7700159
loop_
_publ_author_name
'Raut, Ravindra K.'
'Sahoo, Padmini'
'Chimnapure, Dipti'
'Majumdar, Moumita'

_publ_section_title
;
 Versatile coordinating abilities of acyclic N<sub>4</sub> and
 N<sub>2</sub>P<sub>2</sub> ligand frameworks in conjunction with
 Sn[N(SiMe<sub>3</sub>)<sub>2</sub>]<sub>2</sub>.
;
_journal_issue 29
_journal_name_full 'Dalton transactions (Cambridge, England : 2003)'
_journal_page_first 10953
_journal_page_last 10961
_journal_paper_doi 10.1039/c9dt00617f
_journal_volume 48
_journal_year 2019
_chemical_formula_sum 'C73.5 H43 B2 F30 N4 Sn'
_chemical_formula_weight 1692.43
_chemical_properties_physical Air-sensitive,Moisture-sensitive
_space_group_crystal_system monoclinic
_space_group_IT_number 14
_space_group_name_Hall '-P 2yn'
_space_group_name_H-M_alt 'P 1 21/n 1'
_symmetry_space_group_name_Hall '-P 2yn'
_symmetry_space_group_name_H-M 'P 1 21/n 1'
_atom_sites_solution_hydrogens geom
_audit_creation_method SHELXL-2017/1
_audit_update_record
;
2019-05-20 deposited with the CCDC.    2019-05-29 downloaded from the CCDC.
;
_cell_angle_alpha 90
_cell_angle_beta 95.994(4)
_cell_angle_gamma 90
_cell_formula_units_Z 4
_cell_length_a 10.2239(8)
_cell_length_b 15.6566(12)
_cell_length_c 41.352(3)
_cell_measurement_reflns_used 9833
_cell_measurement_temperature 100(2)
_cell_measurement_theta_max 66.70
_cell_measurement_theta_min 3.55
_cell_volume 6583.1(9)
_computing_cell_refinement 'Bruker SAINT'
_computing_data_collection 'Bruker APEX2'
_computing_data_reduction 'Bruker SAINT'
_computing_molecular_graphics 'Bruker SHELXTL'
_computing_publication_material 'Bruker SHELXTL'
_computing_structure_refinement 'SHELXL-2017/1 (Sheldrick, 2017)'
_computing_structure_solution 'SHELXT 2014/5 (Sheldrick, 2014)'
_diffrn_ambient_temperature 100(2)
_diffrn_measured_fraction_theta_full 0.993
_diffrn_measured_fraction_theta_max 0.993
_diffrn_measurement_device_type 'Bruker APEX-II CCD'
_diffrn_measurement_method '\f and \w scans'
_diffrn_radiation_type CuK\a
_diffrn_radiation_wavelength 1.54178
_diffrn_reflns_av_R_equivalents 0.1495
_diffrn_reflns_av_unetI/netI 0.0725
_diffrn_reflns_Laue_measured_fraction_full 0.993
_diffrn_reflns_Laue_measured_fraction_max 0.993
_diffrn_reflns_limit_h_max 11
_diffrn_reflns_limit_h_min -12
_diffrn_reflns_limit_k_max 18
_diffrn_reflns_limit_k_min -18
_diffrn_reflns_limit_l_max 49
_diffrn_reflns_limit_l_min -49
_diffrn_reflns_number 84616
_diffrn_reflns_point_group_measured_fraction_full 0.993
_diffrn_reflns_point_group_measured_fraction_max 0.993
_diffrn_reflns_theta_full 66.889
_diffrn_reflns_theta_max 66.889
_diffrn_reflns_theta_min 3.020
_diffrn_source 'fine-focus sealed tube'
_exptl_absorpt_coefficient_mu 4.311
_exptl_absorpt_correction_T_max 0.7440
_exptl_absorpt_correction_T_min 0.5944
_exptl_absorpt_correction_type multi-scan
_exptl_absorpt_process_details
;
SADABS-2016/2 - Bruker AXS area detector scaling and absorption correction. before refinement was wR2(int) 0.1168 then after refinement  wR2(int) 0.0953. The ratio of Min/Max Transmission is 0.7989
Reference: Krause, L., Herbst-Irmer, R., Sheldrick G.M. & Stalke D.,
J. Appl. Cryst. 48 (2015) 3-10
;
_exptl_crystal_colour Colorless
_exptl_crystal_density_diffrn 1.708
_exptl_crystal_description Plate
_exptl_crystal_F_000 3368
_exptl_crystal_size_max 0.090
_exptl_crystal_size_mid 0.080
_exptl_crystal_size_min 0.060
_refine_diff_density_max 0.620
_refine_diff_density_min -0.581
_refine_diff_density_rms 0.080
_refine_ls_extinction_method none
_refine_ls_goodness_of_fit_ref 1.018
_refine_ls_hydrogen_treatment constr
_refine_ls_matrix_type full
_refine_ls_number_parameters 1003
_refine_ls_number_reflns 11636
_refine_ls_number_restraints 0
_refine_ls_restrained_S_all 1.018
_refine_ls_R_factor_all 0.0595
_refine_ls_R_factor_gt 0.0392
_refine_ls_shift/su_max 0.031
_refine_ls_shift/su_mean 0.000
_refine_ls_structure_factor_coef Fsqd
_refine_ls_weighting_details 'w=1/[\s^2^(Fo^2^)+(0.0325P)^2^+4.7384P] where P=(Fo^2^+2Fc^2^)/3'
_refine_ls_weighting_scheme calc
_refine_ls_wR_factor_gt 0.0886
_refine_ls_wR_factor_ref 0.0946
_reflns_Friedel_coverage 0.000
_reflns_number_gt 9280
_reflns_number_total 11636
_reflns_threshold_expression 'I > 2\s(I)'
_cod_data_source_file c9dt00617f2.cif
_cod_data_source_block Comp_2
_cod_depositor_comments 'Adding full bibliography for 7700155--7700159.cif.'
_cod_original_formula_sum 'C73.50 H43 B2 F30 N4 Sn'
_cod_database_code 7700159
_shelx_shelxl_version_number 2017/1
_shelx_space_group_comment
;
The symmetry employed for this shelxl refinement is uniquely defined
by the following loop, which should always be used as a source of
symmetry information in preference to the above space-group names.
They are only intended as comments.
;
_shelx_estimated_absorpt_t_min 0.698
_shelx_estimated_absorpt_t_max 0.782

loop_
_space_group_symop_operation_xyz
'x, y, z'
'-x+1/2, y+1/2, -z+1/2'
'-x, -y, -z'
'x-1/2, -y-1/2, z-1/2'

loop_
_atom_site_label
_atom_site_type_symbol
_atom_site_fract_x
_atom_site_fract_y
_atom_site_fract_z
_atom_site_U_iso_or_equiv
_atom_site_adp_type
_atom_site_occupancy
_atom_site_site_symmetry_order
_atom_site_calc_flag
_atom_site_refinement_flags_posn
_atom_site_refinement_flags_adp
_atom_site_refinement_flags_occupancy
B1 B 0.3329(3) 0.5088(2) 0.30268(9) 0.0163(7) Uani 1 1 d . . .
B2 B 0.4722(4) 0.7689(2) 0.46737(9) 0.0208(8) Uani 1 1 d . . .
C1 C 0.3190(3) 0.8461(2) 0.32263(8) 0.0231(7) Uani 1 1 d . . .
H1 H 0.361026 0.899333 0.319833 0.028 Uiso 1 1 calc R U .
C2 C 0.1842(3) 0.8407(2) 0.31578(9) 0.0275(8) Uani 1 1 d . . .
H2 H 0.134351 0.889162 0.308100 0.033 Uiso 1 1 calc R U .
C3 C 0.1234(3) 0.7637(2) 0.32028(9) 0.0287(8) Uani 1 1 d . . .
H3 H 0.030395 0.758857 0.316506 0.034 Uiso 1 1 calc R U .
C4 C 0.2000(3) 0.6930(2) 0.33046(8) 0.0235(7) Uani 1 1 d . . .
H4 H 0.159876 0.639334 0.333585 0.028 Uiso 1 1 calc R U .
C5 C 0.3348(3) 0.7020(2) 0.33593(8) 0.0190(7) Uani 1 1 d . . .
C6 C 0.4238(3) 0.6277(2) 0.34615(7) 0.0175(7) Uani 1 1 d . . .
C7 C 0.3678(3) 0.5404(2) 0.34248(8) 0.0177(7) Uani 1 1 d . . .
H7A H 0.286056 0.538098 0.353335 0.021 Uiso 1 1 calc R U .
H7B H 0.430963 0.499503 0.353702 0.021 Uiso 1 1 calc R U .
C8 C 0.6554(3) 0.6070(2) 0.37204(8) 0.0164(7) Uani 1 1 d . . .
H8 H 0.731437 0.618813 0.359326 0.020 Uiso 1 1 calc R U .
C9 C 0.6582(3) 0.5107(2) 0.37911(8) 0.0175(7) Uani 1 1 d . . .
H9A H 0.589486 0.496067 0.393360 0.021 Uiso 1 1 calc R U .
H9B H 0.640359 0.478370 0.358550 0.021 Uiso 1 1 calc R U .
C10 C 0.7935(3) 0.4868(2) 0.39581(8) 0.0208(7) Uani 1 1 d . . .
H10A H 0.860546 0.496845 0.380593 0.025 Uiso 1 1 calc R U .
H10B H 0.794499 0.425157 0.401197 0.025 Uiso 1 1 calc R U .
C11 C 0.8296(3) 0.5382(2) 0.42686(8) 0.0210(7) Uani 1 1 d . . .
H11A H 0.920093 0.523416 0.436002 0.025 Uiso 1 1 calc R U .
H11B H 0.769096 0.522890 0.443150 0.025 Uiso 1 1 calc R U .
C12 C 0.8210(3) 0.6344(2) 0.42020(8) 0.0203(7) Uani 1 1 d . . .
H12A H 0.839967 0.666353 0.440818 0.024 Uiso 1 1 calc R U .
H12B H 0.886860 0.651039 0.405436 0.024 Uiso 1 1 calc R U .
C13 C 0.6832(3) 0.6563(2) 0.40466(7) 0.0154(6) Uani 1 1 d . . .
H13 H 0.618356 0.637009 0.419635 0.018 Uiso 1 1 calc R U .
C14 C 0.6256(3) 0.7807(2) 0.45557(8) 0.0184(7) Uani 1 1 d . . .
H14A H 0.670506 0.826407 0.469016 0.022 Uiso 1 1 calc R U .
H14B H 0.674509 0.727053 0.460890 0.022 Uiso 1 1 calc R U .
C15 C 0.6378(3) 0.8011(2) 0.42085(8) 0.0154(7) Uani 1 1 d . . .
C16 C 0.6187(3) 0.8919(2) 0.40957(7) 0.0158(6) Uani 1 1 d . . .
C17 C 0.6270(3) 0.9617(2) 0.43040(8) 0.0180(7) Uani 1 1 d . . .
H17 H 0.648883 0.953584 0.453086 0.022 Uiso 1 1 calc R U .
C18 C 0.6031(3) 1.0433(2) 0.41801(8) 0.0227(7) Uani 1 1 d . . .
H18 H 0.606150 1.091229 0.432145 0.027 Uiso 1 1 calc R U .
C19 C 0.5749(3) 1.0537(2) 0.38479(8) 0.0220(7) Uani 1 1 d . . .
H19 H 0.558220 1.108806 0.375635 0.026 Uiso 1 1 calc R U .
C20 C 0.5717(3) 0.9819(2) 0.36528(8) 0.0215(7) Uani 1 1 d . . .
H20 H 0.555274 0.989077 0.342407 0.026 Uiso 1 1 calc R U .
C21 C 0.4034(3) 0.5809(2) 0.28077(7) 0.0164(6) Uani 1 1 d . . .
C22 C 0.5406(3) 0.5856(2) 0.28325(8) 0.0192(7) Uani 1 1 d . . .
C23 C 0.6116(3) 0.6471(2) 0.26920(8) 0.0212(7) Uani 1 1 d . . .
C24 C 0.5463(3) 0.7099(2) 0.25084(9) 0.0245(7) Uani 1 1 d . . .
C25 C 0.4109(3) 0.7105(2) 0.24767(8) 0.0232(7) Uani 1 1 d . . .
C26 C 0.3438(3) 0.6473(2) 0.26213(8) 0.0179(7) Uani 1 1 d . . .
C27 C 0.3928(3) 0.4110(2) 0.29897(8) 0.0188(7) Uani 1 1 d . . .
C28 C 0.3693(3) 0.3480(2) 0.32124(9) 0.0238(8) Uani 1 1 d . . .
C29 C 0.4116(4) 0.2638(2) 0.31936(10) 0.0314(9) Uani 1 1 d . . .
C30 C 0.4790(3) 0.2388(2) 0.29398(11) 0.0344(10) Uani 1 1 d . . .
C31 C 0.5037(3) 0.2985(2) 0.27090(10) 0.0313(9) Uani 1 1 d . . .
C32 C 0.4597(3) 0.3812(2) 0.27367(9) 0.0238(8) Uani 1 1 d . . .
C33 C 0.1728(3) 0.4954(2) 0.29093(8) 0.0171(7) Uani 1 1 d . . .
C34 C 0.0710(3) 0.4853(2) 0.31034(8) 0.0186(7) Uani 1 1 d . . .
C35 C -0.0587(3) 0.4679(2) 0.29885(8) 0.0207(7) Uani 1 1 d . . .
C36 C -0.0933(3) 0.4602(2) 0.26612(8) 0.0204(7) Uani 1 1 d . . .
C37 C 0.0037(3) 0.4674(2) 0.24571(8) 0.0197(7) Uani 1 1 d . . .
C38 C 0.1307(3) 0.4833(2) 0.25798(8) 0.0185(7) Uani 1 1 d . . .
C39 C 0.4064(3) 0.6776(2) 0.45346(8) 0.0186(7) Uani 1 1 d . . .
C40 C 0.4746(3) 0.6013(2) 0.46069(8) 0.0213(7) Uani 1 1 d . . .
C41 C 0.4340(3) 0.5214(2) 0.44977(9) 0.0255(8) Uani 1 1 d . . .
C42 C 0.3177(4) 0.5129(2) 0.43045(9) 0.0288(8) Uani 1 1 d . . .
C43 C 0.2418(3) 0.5845(2) 0.42361(9) 0.0270(8) Uani 1 1 d . . .
C44 C 0.2848(3) 0.6636(2) 0.43564(9) 0.0233(7) Uani 1 1 d . . .
C45 C 0.4793(4) 0.7572(2) 0.50732(9) 0.0289(8) Uani 1 1 d . . .
C46 C 0.3629(4) 0.7463(2) 0.52117(10) 0.0367(10) Uani 1 1 d . . .
C47 C 0.3516(6) 0.7308(3) 0.55343(11) 0.0546(14) Uani 1 1 d . . .
C48 C 0.4635(7) 0.7266(3) 0.57490(10) 0.0581(16) Uani 1 1 d . . .
C49 C 0.5830(6) 0.7384(2) 0.56337(10) 0.0506(14) Uani 1 1 d . . .
C50 C 0.5881(5) 0.7513(2) 0.53013(9) 0.0375(10) Uani 1 1 d . . .
C51 C 0.3870(3) 0.8549(2) 0.45514(8) 0.0183(7) Uani 1 1 d . . .
C52 C 0.3652(3) 0.9250(2) 0.47473(8) 0.0176(7) Uani 1 1 d . . .
C53 C 0.3082(3) 1.0007(2) 0.46359(8) 0.0217(7) Uani 1 1 d . . .
C54 C 0.2702(3) 1.0120(2) 0.43087(8) 0.0202(7) Uani 1 1 d . . .
C55 C 0.2886(3) 0.9450(2) 0.41015(8) 0.0199(7) Uani 1 1 d . . .
C56 C 0.3446(3) 0.8702(2) 0.42257(8) 0.0184(7) Uani 1 1 d . . .
C57 C 0.9283(5) 1.0972(3) 0.44797(16) 0.0692(16) Uani 1 1 d . . .
H57A H 1.015329 1.117528 0.456906 0.104 Uiso 1 1 calc R U .
H57B H 0.870698 1.093489 0.465425 0.104 Uiso 1 1 calc R U .
H57C H 0.890573 1.137184 0.431295 0.104 Uiso 1 1 calc R U .
C58 C 0.9408(4) 1.0129(3) 0.43348(13) 0.0484(12) Uani 1 1 d . . .
C59 C 0.9610(4) 0.9389(3) 0.45349(12) 0.0468(12) Uani 1 1 d . . .
H59 H 0.964389 0.943739 0.476466 0.056 Uiso 1 1 calc R U .
C60 C 0.9338(3) 1.0020(3) 0.40016(11) 0.0360(10) Uani 1 1 d . . .
H60 H 0.919233 1.050331 0.386350 0.043 Uiso 1 1 calc R U .
C61 C 0.9753(4) 0.8613(3) 0.43948(11) 0.0427(11) Uani 1 1 d . . .
H61 H 0.989270 0.812404 0.453027 0.051 Uiso 1 1 calc R U .
C62 C 0.9477(4) 0.9208(3) 0.38626(13) 0.0483(12) Uani 1 1 d . . .
H62 H 0.941346 0.915134 0.363274 0.058 Uiso 1 1 calc R U .
C63 C 0.9699(4) 0.8510(3) 0.40520(13) 0.0503(13) Uani 1 1 d . . .
H63 H 0.981634 0.796400 0.395876 0.060 Uiso 1 1 calc R U .
C64 C 0.5271(7) 0.7833(3) 0.12981(16) 0.085(2) Uani 1 1 d . . .
H64A H 0.460560 0.821237 0.137455 0.127 Uiso 1 1 calc R U .
H64B H 0.499869 0.766260 0.107309 0.127 Uiso 1 1 calc R U .
H64C H 0.611524 0.813397 0.130818 0.127 Uiso 1 1 calc R U .
C65 C 0.5416(5) 0.7050(3) 0.15110(12) 0.0483(12) Uani 1 1 d . . .
C66 C 0.6659(4) 0.6760(4) 0.16446(13) 0.0564(14) Uani 1 1 d . . .
H66 H 0.742699 0.706475 0.160311 0.068 Uiso 1 1 calc R U .
C67 C 0.6769(5) 0.6029(4) 0.18373(13) 0.0586(14) Uani 1 1 d . . .
H67 H 0.761279 0.583789 0.192603 0.070 Uiso 1 1 calc R U .
C68 C 0.5683(5) 0.5589(3) 0.18992(11) 0.0538(12) Uani 1 1 d . . .
H68 H 0.576417 0.508669 0.202873 0.065 Uiso 1 1 calc R U .
C69 C 0.4469(5) 0.5872(3) 0.17742(11) 0.0488(12) Uani 1 1 d . . .
H69 H 0.370544 0.557047 0.182199 0.059 Uiso 1 1 calc R U .
C70 C 0.4338(4) 0.6585(3) 0.15806(11) 0.0449(11) Uani 1 1 d . . .
H70 H 0.348518 0.676183 0.149277 0.054 Uiso 1 1 calc R U .
C71 C 0.1123(4) 0.4647(3) 0.48961(9) 0.0389(10) Uani 1 1 d . . .
H71 H 0.189623 0.440838 0.482427 0.047 Uiso 1 1 calc R U .
C72 C -0.0043(4) 0.5874(3) 0.50662(9) 0.0390(10) Uani 1 1 d . . .
C73 C -0.0177(8) 0.6737(5) 0.5144(2) 0.041(2) Uani 0.5 1 d . . P
H73A H 0.014680 0.709105 0.497392 0.061 Uiso 1 1 calc R U .
H73B H 0.033350 0.685785 0.535273 0.061 Uiso 1 1 calc R U .
H73C H -0.110670 0.686572 0.515949 0.061 Uiso 1 1 calc R U .
C02L C 0.1070(4) 0.5512(3) 0.49629(9) 0.0396(10) Uani 1 1 d . . .
H02L H 0.181240 0.586136 0.493728 0.048 Uiso 1 1 calc R U .
F1 F 0.61150(16) 0.52726(12) 0.30185(4) 0.0221(4) Uani 1 1 d . . .
F2 F 0.74388(17) 0.64503(13) 0.27300(5) 0.0301(5) Uani 1 1 d . . .
F3 F 0.61382(19) 0.77087(13) 0.23652(5) 0.0350(5) Uani 1 1 d . . .
F4 F 0.34576(19) 0.77273(13) 0.23030(5) 0.0327(5) Uani 1 1 d . . .
F5 F 0.21108(17) 0.65439(12) 0.25804(5) 0.0239(4) Uani 1 1 d . . .
F6 F 0.48603(18) 0.43418(13) 0.24891(5) 0.0276(5) Uani 1 1 d . . .
F7 F 0.5674(2) 0.27499(15) 0.24539(6) 0.0441(6) Uani 1 1 d . . .
F8 F 0.5181(2) 0.15728(14) 0.29161(7) 0.0509(7) Uani 1 1 d . . .
F9 F 0.3852(2) 0.20553(13) 0.34190(6) 0.0437(6) Uani 1 1 d . . .
F10 F 0.29903(19) 0.36621(13) 0.34626(5) 0.0287(5) Uani 1 1 d . . .
F11 F 0.21997(17) 0.48630(13) 0.23590(4) 0.0236(4) Uani 1 1 d . . .
F12 F -0.02896(18) 0.45754(14) 0.21320(4) 0.0295(5) Uani 1 1 d . . .
F13 F -0.21820(17) 0.44402(14) 0.25426(5) 0.0290(5) Uani 1 1 d . . .
F14 F -0.14873(17) 0.45894(15) 0.31997(5) 0.0313(5) Uani 1 1 d . . .
F15 F 0.09133(17) 0.49288(13) 0.34330(4) 0.0258(4) Uani 1 1 d . . .
F16 F 0.59112(18) 0.60262(12) 0.47943(5) 0.0253(4) Uani 1 1 d . . .
F17 F 0.5091(2) 0.45198(12) 0.45721(5) 0.0329(5) Uani 1 1 d . . .
F18 F 0.2760(2) 0.43680(13) 0.41854(6) 0.0380(5) Uani 1 1 d . . .
F19 F 0.12436(19) 0.57828(14) 0.40557(5) 0.0366(5) Uani 1 1 d . . .
F20 F 0.19754(18) 0.72808(13) 0.42986(5) 0.0289(5) Uani 1 1 d . . .
F21 F 0.2470(2) 0.75292(14) 0.50153(6) 0.0407(6) Uani 1 1 d . . .
F22 F 0.2333(3) 0.71906(17) 0.56440(7) 0.0725(10) Uani 1 1 d . . .
F23 F 0.4533(4) 0.71033(17) 0.60645(6) 0.0838(12) Uani 1 1 d . . .
F24 F 0.6937(4) 0.73536(15) 0.58371(6) 0.0694(10) Uani 1 1 d . . .
F25 F 0.7112(2) 0.75756(14) 0.52116(5) 0.0417(6) Uani 1 1 d . . .
F26 F 0.36514(17) 0.80922(12) 0.40010(4) 0.0214(4) Uani 1 1 d . . .
F27 F 0.25583(17) 0.95453(13) 0.37797(4) 0.0252(4) Uani 1 1 d . . .
F28 F 0.22108(18) 1.08664(12) 0.41953(5) 0.0281(5) Uani 1 1 d . . .
F29 F 0.28926(19) 1.06425(12) 0.48455(5) 0.0278(4) Uani 1 1 d . . .
F30 F 0.40315(18) 0.92360(12) 0.50729(4) 0.0253(4) Uani 1 1 d . . .
N1 N 0.3924(2) 0.77870(17) 0.33310(6) 0.0185(6) Uani 1 1 d . . .
N2 N 0.5416(2) 0.65154(16) 0.35516(6) 0.0151(5) Uani 1 1 d . . .
N3 N 0.6629(2) 0.74854(16) 0.39828(6) 0.0149(5) Uani 1 1 d . . .
N4 N 0.5906(2) 0.90269(17) 0.37703(6) 0.0176(6) Uani 1 1 d . . .
Sn1 Sn 0.62001(2) 0.78356(2) 0.34488(2) 0.01657(7) Uani 1 1 d . . .

loop_
_atom_site_aniso_label
_atom_site_aniso_U_11
_atom_site_aniso_U_22
_atom_site_aniso_U_33
_atom_site_aniso_U_23
_atom_site_aniso_U_13
_atom_site_aniso_U_12
B1 0.0163(17) 0.0187(19) 0.0132(19) -0.0019(15) -0.0009(13) 0.0012(14)
B2 0.033(2) 0.0131(19) 0.017(2) -0.0018(15) 0.0048(15) 0.0013(15)
C1 0.0318(18) 0.0188(17) 0.0180(18) -0.0001(14) -0.0010(14) 0.0027(14)
C2 0.0328(19) 0.0250(19) 0.0234(19) 0.0012(16) -0.0030(15) 0.0122(16)
C3 0.0212(17) 0.031(2) 0.032(2) -0.0073(17) -0.0028(14) 0.0070(15)
C4 0.0244(17) 0.0226(18) 0.0226(19) -0.0054(15) -0.0012(13) 0.0022(14)
C5 0.0238(16) 0.0160(17) 0.0157(17) -0.0044(13) -0.0047(13) 0.0039(13)
C6 0.0232(16) 0.0205(17) 0.0088(16) -0.0019(13) 0.0015(12) 0.0024(13)
C7 0.0190(15) 0.0164(16) 0.0168(17) 0.0007(13) -0.0026(12) -0.0002(13)
C8 0.0172(15) 0.0166(16) 0.0150(17) 0.0003(13) -0.0004(12) 0.0017(12)
C9 0.0219(16) 0.0140(16) 0.0164(17) -0.0032(13) 0.0003(13) 0.0018(13)
C10 0.0242(16) 0.0165(16) 0.0211(18) 0.0009(14) -0.0009(13) 0.0037(13)
C11 0.0212(16) 0.0217(18) 0.0190(18) 0.0023(14) -0.0035(13) 0.0063(13)
C12 0.0189(15) 0.0208(17) 0.0199(18) -0.0036(14) -0.0034(13) 0.0011(13)
C13 0.0192(15) 0.0149(16) 0.0117(16) 0.0007(13) 0.0001(12) 0.0026(12)
C14 0.0238(16) 0.0165(16) 0.0140(16) -0.0006(14) -0.0028(12) -0.0016(13)
C15 0.0156(14) 0.0156(16) 0.0145(16) 0.0002(13) -0.0006(12) -0.0002(12)
C16 0.0168(15) 0.0181(16) 0.0124(16) -0.0001(13) 0.0003(12) 0.0005(12)
C17 0.0198(15) 0.0185(17) 0.0152(17) -0.0008(14) 0.0000(12) -0.0017(13)
C18 0.0270(17) 0.0156(17) 0.0250(19) -0.0008(15) 0.0004(14) -0.0010(14)
C19 0.0273(17) 0.0154(16) 0.0225(19) 0.0026(14) -0.0010(14) 0.0006(14)
C20 0.0266(17) 0.0193(17) 0.0179(18) 0.0039(14) -0.0014(13) -0.0007(14)
C21 0.0200(15) 0.0157(16) 0.0131(16) -0.0052(13) 0.0003(12) -0.0002(13)
C22 0.0238(16) 0.0187(17) 0.0146(17) -0.0032(14) -0.0011(13) 0.0028(13)
C23 0.0178(15) 0.0240(18) 0.0214(18) -0.0049(15) -0.0002(13) -0.0033(14)
C24 0.0255(17) 0.0224(18) 0.0256(19) -0.0008(16) 0.0024(14) -0.0060(15)
C25 0.0291(17) 0.0199(17) 0.0200(18) 0.0012(15) -0.0003(13) 0.0026(15)
C26 0.0172(15) 0.0194(16) 0.0165(17) -0.0023(14) -0.0010(12) 0.0024(13)
C27 0.0154(15) 0.0194(17) 0.0201(18) -0.0040(14) -0.0053(12) 0.0019(13)
C28 0.0207(16) 0.0199(18) 0.029(2) -0.0034(15) -0.0053(14) -0.0004(14)
C29 0.0305(19) 0.0183(19) 0.042(2) 0.0029(17) -0.0135(17) 0.0012(15)
C30 0.0251(18) 0.0196(19) 0.054(3) -0.0110(18) -0.0183(17) 0.0081(15)
C31 0.0220(17) 0.032(2) 0.038(2) -0.0182(18) -0.0067(15) 0.0083(15)
C32 0.0207(16) 0.0243(18) 0.0246(19) -0.0063(16) -0.0062(13) 0.0010(14)
C33 0.0183(15) 0.0146(16) 0.0177(17) -0.0015(13) -0.0015(12) 0.0016(12)
C34 0.0230(16) 0.0196(17) 0.0124(17) -0.0001(13) -0.0015(12) 0.0026(13)
C35 0.0174(15) 0.0264(18) 0.0193(18) 0.0025(15) 0.0057(13) 0.0030(13)
C36 0.0132(15) 0.0237(18) 0.0232(19) -0.0028(15) -0.0029(13) 0.0021(13)
C37 0.0241(16) 0.0222(17) 0.0119(17) -0.0037(14) -0.0025(13) 0.0026(14)
C38 0.0191(16) 0.0189(17) 0.0178(17) -0.0018(14) 0.0037(13) -0.0005(13)
C39 0.0284(17) 0.0160(16) 0.0129(17) 0.0008(13) 0.0093(13) -0.0022(13)
C40 0.0296(17) 0.0165(17) 0.0193(18) 0.0007(14) 0.0097(14) -0.0014(14)
C41 0.0327(19) 0.0169(17) 0.030(2) 0.0001(15) 0.0152(15) -0.0005(14)
C42 0.039(2) 0.0151(17) 0.035(2) -0.0051(16) 0.0186(17) -0.0083(15)
C43 0.0235(17) 0.029(2) 0.030(2) -0.0077(17) 0.0084(14) -0.0063(15)
C44 0.0245(17) 0.0190(18) 0.028(2) -0.0023(15) 0.0120(14) 0.0010(14)
C45 0.059(2) 0.0102(16) 0.0183(19) 0.0007(14) 0.0095(17) 0.0016(16)
C46 0.067(3) 0.0170(18) 0.028(2) 0.0023(17) 0.011(2) 0.0062(18)
C47 0.123(5) 0.016(2) 0.033(3) 0.0011(18) 0.045(3) 0.004(2)
C48 0.148(5) 0.017(2) 0.012(2) -0.0001(17) 0.022(3) -0.001(3)
C49 0.125(5) 0.0111(19) 0.013(2) -0.0009(16) -0.003(3) 0.003(2)
C50 0.080(3) 0.0136(17) 0.017(2) 0.0016(15) -0.004(2) 0.0007(19)
C51 0.0212(15) 0.0159(16) 0.0191(18) 0.0008(14) 0.0079(13) -0.0031(13)
C52 0.0233(16) 0.0168(16) 0.0131(16) 0.0001(13) 0.0035(12) -0.0011(13)
C53 0.0248(17) 0.0184(17) 0.0221(18) -0.0054(14) 0.0039(13) -0.0012(14)
C54 0.0165(15) 0.0158(16) 0.0273(19) 0.0006(14) -0.0021(13) 0.0018(13)
C55 0.0161(15) 0.0244(18) 0.0188(18) -0.0009(14) 0.0001(12) -0.0022(13)
C56 0.0218(16) 0.0184(17) 0.0156(17) -0.0069(14) 0.0056(12) -0.0054(13)
C57 0.045(3) 0.055(3) 0.109(5) -0.004(3) 0.014(3) 0.005(2)
C58 0.026(2) 0.045(3) 0.075(4) 0.003(3) 0.008(2) 0.0020(19)
C59 0.025(2) 0.050(3) 0.063(3) 0.017(2) -0.0044(19) -0.0016(19)
C60 0.0225(18) 0.033(2) 0.052(3) 0.015(2) 0.0051(17) -0.0013(16)
C61 0.031(2) 0.048(3) 0.048(3) 0.015(2) -0.0009(18) -0.0064(19)
C62 0.026(2) 0.052(3) 0.066(3) 0.011(3) 0.002(2) -0.0036(19)
C63 0.025(2) 0.035(2) 0.090(4) 0.007(3) 0.004(2) -0.0046(18)
C64 0.130(6) 0.044(3) 0.090(5) 0.003(3) 0.052(4) -0.004(3)
C65 0.068(3) 0.033(2) 0.049(3) -0.014(2) 0.028(2) -0.007(2)
C66 0.041(3) 0.063(3) 0.069(4) -0.030(3) 0.023(2) -0.025(2)
C67 0.047(3) 0.068(4) 0.060(3) -0.016(3) -0.001(2) -0.001(3)
C68 0.076(3) 0.051(3) 0.035(3) -0.008(2) 0.008(2) -0.005(3)
C69 0.052(3) 0.050(3) 0.048(3) -0.012(2) 0.018(2) -0.014(2)
C70 0.039(2) 0.051(3) 0.045(3) -0.012(2) 0.0075(19) -0.001(2)
C71 0.037(2) 0.059(3) 0.019(2) 0.0080(19) -0.0040(16) 0.006(2)
C72 0.045(2) 0.050(3) 0.020(2) 0.0058(19) -0.0071(17) 0.002(2)
C73 0.039(4) 0.047(5) 0.035(5) 0.006(4) -0.002(4) -0.018(4)
C02L 0.042(2) 0.053(3) 0.022(2) 0.009(2) -0.0043(17) -0.002(2)
F1 0.0179(9) 0.0259(10) 0.0213(10) 0.0011(8) -0.0035(7) 0.0033(8)
F2 0.0178(9) 0.0321(12) 0.0401(13) 0.0003(10) 0.0014(8) -0.0041(8)
F3 0.0334(11) 0.0269(12) 0.0457(14) 0.0098(10) 0.0084(9) -0.0082(9)
F4 0.0349(11) 0.0223(11) 0.0398(13) 0.0134(10) -0.0013(9) 0.0026(9)
F5 0.0189(9) 0.0241(10) 0.0279(11) 0.0037(9) -0.0018(8) 0.0034(8)
F6 0.0253(10) 0.0320(11) 0.0258(11) -0.0106(9) 0.0037(8) 0.0030(9)
F7 0.0357(12) 0.0478(15) 0.0476(15) -0.0265(12) -0.0020(10) 0.0159(11)
F8 0.0476(14) 0.0226(12) 0.0768(19) -0.0145(12) -0.0204(12) 0.0166(10)
F9 0.0489(13) 0.0217(12) 0.0570(16) 0.0117(11) -0.0109(11) 0.0012(10)
F10 0.0341(11) 0.0236(11) 0.0280(11) 0.0033(9) 0.0022(9) -0.0009(9)
F11 0.0202(9) 0.0349(11) 0.0159(10) -0.0065(9) 0.0026(7) -0.0023(8)
F12 0.0250(10) 0.0487(14) 0.0137(10) -0.0054(9) -0.0032(8) -0.0014(9)
F13 0.0151(9) 0.0449(13) 0.0255(11) -0.0045(10) -0.0048(8) -0.0008(9)
F14 0.0181(9) 0.0571(15) 0.0191(11) -0.0018(10) 0.0046(8) -0.0010(9)
F15 0.0219(9) 0.0413(12) 0.0135(10) -0.0017(9) -0.0006(7) -0.0022(8)
F16 0.0340(10) 0.0192(10) 0.0226(11) 0.0031(8) 0.0024(8) 0.0033(8)
F17 0.0458(12) 0.0132(10) 0.0414(13) 0.0019(9) 0.0119(10) 0.0034(9)
F18 0.0453(12) 0.0199(11) 0.0501(15) -0.0116(10) 0.0104(10) -0.0106(10)
F19 0.0272(11) 0.0359(12) 0.0467(14) -0.0098(11) 0.0037(9) -0.0083(9)
F20 0.0245(10) 0.0242(11) 0.0386(13) -0.0016(9) 0.0065(8) 0.0028(8)
F21 0.0645(15) 0.0256(11) 0.0373(14) 0.0024(10) 0.0311(12) 0.0007(11)
F22 0.137(3) 0.0383(15) 0.0539(18) 0.0116(14) 0.0670(18) 0.0098(17)
F23 0.205(4) 0.0350(15) 0.0155(13) 0.0052(12) 0.0291(17) 0.0005(19)
F24 0.153(3) 0.0292(14) 0.0185(13) 0.0029(11) -0.0276(16) -0.0003(16)
F25 0.0667(16) 0.0289(12) 0.0252(12) 0.0025(10) -0.0160(11) 0.0003(11)
F26 0.0266(9) 0.0209(10) 0.0169(10) -0.0051(8) 0.0027(7) -0.0002(8)
F27 0.0269(10) 0.0300(11) 0.0178(10) 0.0006(9) -0.0022(8) 0.0031(8)
F28 0.0293(10) 0.0220(10) 0.0319(12) 0.0024(9) -0.0019(8) 0.0060(8)
F29 0.0384(11) 0.0184(10) 0.0264(11) -0.0076(9) 0.0017(9) 0.0072(9)
F30 0.0389(11) 0.0219(10) 0.0146(10) -0.0035(8) 0.0011(8) 0.0036(9)
N1 0.0250(13) 0.0179(14) 0.0119(14) -0.0014(12) -0.0016(10) 0.0035(12)
N2 0.0193(13) 0.0122(13) 0.0133(14) -0.0012(11) -0.0003(10) 0.0001(11)
N3 0.0159(12) 0.0133(13) 0.0147(14) 0.0002(11) -0.0018(10) -0.0002(10)
N4 0.0212(13) 0.0185(14) 0.0126(14) -0.0010(11) 0.0001(10) -0.0015(11)
Sn1 0.02077(11) 0.01573(11) 0.01306(11) -0.00021(9) 0.00099(7) 0.00006(9)

loop_
_atom_type_symbol
_atom_type_description
_atom_type_scat_dispersion_real
_atom_type_scat_dispersion_imag
_atom_type_scat_source
C C 0.0181 0.0091 'International Tables Vol C Tables 4.2.6.8 and 6.1.1.4'
H H 0.0000 0.0000 'International Tables Vol C Tables 4.2.6.8 and 6.1.1.4'
B B 0.0090 0.0039 'International Tables Vol C Tables 4.2.6.8 and 6.1.1.4'
F F 0.0727 0.0534 'International Tables Vol C Tables 4.2.6.8 and 6.1.1.4'
N N 0.0311 0.0180 'International Tables Vol C Tables 4.2.6.8 and 6.1.1.4'
Sn Sn 0.0259 5.4591 'International Tables Vol C Tables 4.2.6.8 and 6.1.1.4'

loop_
_geom_angle_atom_site_label_1
_geom_angle_atom_site_label_2
_geom_angle_atom_site_label_3
_geom_angle
_geom_angle_site_symmetry_1
_geom_angle_site_symmetry_3
C21 B1 C27 113.0(3) . .
C21 B1 C33 113.3(3) . .
C27 B1 C33 102.5(2) . .
C21 B1 C7 105.5(2) . .
C27 B1 C7 108.2(2) . .
C33 B1 C7 114.4(3) . .
C51 B2 C45 111.3(3) . .
C51 B2 C39 114.5(3) . .
C45 B2 C39 103.0(3) . .
C51 B2 C14 107.2(3) . .
C45 B2 C14 110.6(3) . .
C39 B2 C14 110.3(3) . .
N1 C1 C2 122.1(3) . .
N1 C1 H1 118.9 . .
C2 C1 H1 118.9 . .
C3 C2 C1 118.8(3) . .
C3 C2 H2 120.6 . .
C1 C2 H2 120.6 . .
C2 C3 C4 119.2(3) . .
C2 C3 H3 120.4 . .
C4 C3 H3 120.4 . .
C5 C4 C3 119.2(3) . .
C5 C4 H4 120.4 . .
C3 C4 H4 120.4 . .
N1 C5 C4 121.0(3) . .
N1 C5 C6 117.1(3) . .
C4 C5 C6 121.9(3) . .
N2 C6 C7 129.8(3) . .
N2 C6 C5 112.2(3) . .
C7 C6 C5 117.9(3) . .
C6 C7 B1 113.7(3) . .
C6 C7 H7A 108.8 . .
B1 C7 H7A 108.8 . .
C6 C7 H7B 108.8 . .
B1 C7 H7B 108.8 . .
H7A C7 H7B 107.7 . .
N2 C8 C9 123.7(2) . .
N2 C8 C13 103.9(2) . .
C9 C8 C13 108.9(3) . .
N2 C8 H8 106.4 . .
C9 C8 H8 106.4 . .
C13 C8 H8 106.4 . .
C10 C9 C8 109.0(3) . .
C10 C9 H9A 109.9 . .
C8 C9 H9A 109.9 . .
C10 C9 H9B 109.9 . .
C8 C9 H9B 109.9 . .
H9A C9 H9B 108.3 . .
C9 C10 C11 112.2(3) . .
C9 C10 H10A 109.2 . .
C11 C10 H10A 109.2 . .
C9 C10 H10B 109.2 . .
C11 C10 H10B 109.2 . .
H10A C10 H10B 107.9 . .
C10 C11 C12 111.3(3) . .
C10 C11 H11A 109.4 . .
C12 C11 H11A 109.4 . .
C10 C11 H11B 109.4 . .
C12 C11 H11B 109.4 . .
H11A C11 H11B 108.0 . .
C13 C12 C11 109.2(3) . .
C13 C12 H12A 109.8 . .
C11 C12 H12A 109.8 . .
C13 C12 H12B 109.8 . .
C11 C12 H12B 109.8 . .
H12A C12 H12B 108.3 . .
N3 C13 C12 113.6(3) . .
N3 C13 C8 108.7(2) . .
C12 C13 C8 109.4(2) . .
N3 C13 H13 108.3 . .
C12 C13 H13 108.3 . .
C8 C13 H13 108.3 . .
C15 C14 B2 118.2(3) . .
C15 C14 H14A 107.8 . .
B2 C14 H14A 107.8 . .
C15 C14 H14B 107.8 . .
B2 C14 H14B 107.8 . .
H14A C14 H14B 107.1 . .
N3 C15 C14 127.1(3) . .
N3 C15 C16 114.1(3) . .
C14 C15 C16 118.8(3) . .
N4 C16 C17 120.7(3) . .
N4 C16 C15 115.6(3) . .
C17 C16 C15 123.7(3) . .
C16 C17 C18 119.9(3) . .
C16 C17 H17 120.1 . .
C18 C17 H17 120.1 . .
C19 C18 C17 119.0(3) . .
C19 C18 H18 120.5 . .
C17 C18 H18 120.5 . .
C20 C19 C18 118.2(3) . .
C20 C19 H19 120.9 . .
C18 C19 H19 120.9 . .
N4 C20 C19 123.2(3) . .
N4 C20 H20 118.4 . .
C19 C20 H20 118.4 . .
C26 C21 C22 112.2(3) . .
C26 C21 B1 128.2(3) . .
C22 C21 B1 119.1(3) . .
F1 C22 C23 116.0(3) . .
F1 C22 C21 118.7(3) . .
C23 C22 C21 125.3(3) . .
F2 C23 C22 120.3(3) . .
F2 C23 C24 120.4(3) . .
C22 C23 C24 119.3(3) . .
F3 C24 C23 120.5(3) . .
F3 C24 C25 120.6(3) . .
C23 C24 C25 118.9(3) . .
F4 C25 C26 120.8(3) . .
F4 C25 C24 119.5(3) . .
C26 C25 C24 119.7(3) . .
F5 C26 C25 115.2(3) . .
F5 C26 C21 120.3(3) . .
C25 C26 C21 124.5(3) . .
C28 C27 C32 113.2(3) . .
C28 C27 B1 120.2(3) . .
C32 C27 B1 126.5(3) . .
F10 C28 C27 120.1(3) . .
F10 C28 C29 115.9(3) . .
C27 C28 C29 124.0(3) . .
F9 C29 C30 119.2(3) . .
F9 C29 C28 121.0(4) . .
C30 C29 C28 119.8(4) . .
F8 C30 C29 120.2(4) . .
F8 C30 C31 121.1(4) . .
C29 C30 C31 118.7(3) . .
F7 C31 C30 119.7(3) . .
F7 C31 C32 120.7(4) . .
C30 C31 C32 119.6(4) . .
F6 C32 C31 114.6(3) . .
F6 C32 C27 120.7(3) . .
C31 C32 C27 124.7(4) . .
C34 C33 C38 112.0(3) . .
C34 C33 B1 128.1(3) . .
C38 C33 B1 119.5(3) . .
F15 C34 C33 121.6(3) . .
F15 C34 C35 113.5(3) . .
C33 C34 C35 124.9(3) . .
F14 C35 C36 120.7(3) . .
F14 C35 C34 119.6(3) . .
C36 C35 C34 119.7(3) . .
F13 C36 C35 121.1(3) . .
F13 C36 C37 120.8(3) . .
C35 C36 C37 118.1(3) . .
F12 C37 C38 120.9(3) . .
F12 C37 C36 118.7(3) . .
C38 C37 C36 120.4(3) . .
F11 C38 C37 115.8(3) . .
F11 C38 C33 119.4(3) . .
C37 C38 C33 124.8(3) . .
C44 C39 C40 112.0(3) . .
C44 C39 B2 128.8(3) . .
C40 C39 B2 119.2(3) . .
F16 C40 C41 114.7(3) . .
F16 C40 C39 119.9(3) . .
C41 C40 C39 125.3(3) . .
F17 C41 C42 119.7(3) . .
F17 C41 C40 120.8(3) . .
C42 C41 C40 119.5(3) . .
F18 C42 C41 121.6(3) . .
F18 C42 C43 119.8(3) . .
C41 C42 C43 118.6(3) . .
F19 C43 C42 120.4(3) . .
F19 C43 C44 119.5(3) . .
C42 C43 C44 120.2(3) . .
F20 C44 C43 115.2(3) . .
F20 C44 C39 120.7(3) . .
C43 C44 C39 124.1(3) . .
C46 C45 C50 112.0(4) . .
C46 C45 B2 118.4(3) . .
C50 C45 B2 129.5(4) . .
F21 C46 C47 115.8(4) . .
F21 C46 C45 118.3(3) . .
C47 C46 C45 125.9(5) . .
F22 C47 C46 121.4(5) . .
F22 C47 C48 119.4(4) . .
C46 C47 C48 119.2(5) . .
F23 C48 C49 121.7(5) . .
F23 C48 C47 119.5(5) . .
C49 C48 C47 118.8(4) . .
F24 C49 C48 120.2(4) . .
F24 C49 C50 120.5(5) . .
C48 C49 C50 119.3(5) . .
F25 C50 C45 120.8(4) . .
F25 C50 C49 114.4(4) . .
C45 C50 C49 124.8(5) . .
C56 C51 C52 112.0(3) . .
C56 C51 B2 122.5(3) . .
C52 C51 B2 125.0(3) . .
F30 C52 C53 114.2(3) . .
F30 C52 C51 121.0(3) . .
C53 C52 C51 124.7(3) . .
F29 C53 C52 120.3(3) . .
F29 C53 C54 119.4(3) . .
C52 C53 C54 120.2(3) . .
F28 C54 C53 120.9(3) . .
F28 C54 C55 121.1(3) . .
C53 C54 C55 118.0(3) . .
F27 C55 C56 120.9(3) . .
F27 C55 C54 119.5(3) . .
C56 C55 C54 119.5(3) . .
F26 C56 C55 115.3(3) . .
F26 C56 C51 119.0(3) . .
C55 C56 C51 125.6(3) . .
C58 C57 H57A 109.5 . .
C58 C57 H57B 109.5 . .
H57A C57 H57B 109.5 . .
C58 C57 H57C 109.5 . .
H57A C57 H57C 109.5 . .
H57B C57 H57C 109.5 . .
C60 C58 C59 117.9(4) . .
C60 C58 C57 121.5(5) . .
C59 C58 C57 120.6(5) . .
C61 C59 C58 119.6(5) . .
C61 C59 H59 120.2 . .
C58 C59 H59 120.2 . .
C58 C60 C62 121.4(4) . .
C58 C60 H60 119.3 . .
C62 C60 H60 119.3 . .
C59 C61 C63 122.1(4) . .
C59 C61 H61 119.0 . .
C63 C61 H61 119.0 . .
C63 C62 C60 120.8(5) . .
C63 C62 H62 119.6 . .
C60 C62 H62 119.6 . .
C62 C63 C61 118.2(5) . .
C62 C63 H63 120.9 . .
C61 C63 H63 120.9 . .
C65 C64 H64A 109.5 . .
C65 C64 H64B 109.5 . .
H64A C64 H64B 109.5 . .
C65 C64 H64C 109.5 . .
H64A C64 H64C 109.5 . .
H64B C64 H64C 109.5 . .
C70 C65 C66 117.2(5) . .
C70 C65 C64 121.3(5) . .
C66 C65 C64 121.4(5) . .
C67 C66 C65 120.4(4) . .
C67 C66 H66 119.8 . .
C65 C66 H66 119.8 . .
C68 C67 C66 120.5(5) . .
C68 C67 H67 119.7 . .
C66 C67 H67 119.7 . .
C67 C68 C69 119.6(5) . .
C67 C68 H68 120.2 . .
C69 C68 H68 120.2 . .
C68 C69 C70 120.9(4) . .
C68 C69 H69 119.6 . .
C70 C69 H69 119.6 . .
C69 C70 C65 121.4(4) . .
C69 C70 H70 119.3 . .
C65 C70 H70 119.3 . .
C02L C71 C72 120.2(4) . 3_566
C02L C71 H71 119.9 . .
C72 C71 H71 119.9 3_566 .
C02L C72 C71 118.9(4) . 3_566
C02L C72 C73 124.9(5) . .
C71 C72 C73 116.2(5) 3_566 .
C72 C73 H73A 109.5 . .
C72 C73 H73B 109.5 . .
H73A C73 H73B 109.5 . .
C72 C73 H73C 109.5 . .
H73A C73 H73C 109.5 . .
H73B C73 H73C 109.5 . .
C72 C02L C71 120.9(4) . .
C72 C02L H02L 119.5 . .
C71 C02L H02L 119.5 . .
C1 N1 C5 119.6(3) . .
C1 N1 Sn1 123.8(2) . .
C5 N1 Sn1 116.6(2) . .
C6 N2 C8 132.4(3) . .
C6 N2 Sn1 123.4(2) . .
C8 N2 Sn1 104.07(17) . .
C15 N3 C13 121.9(3) . .
C15 N3 Sn1 121.1(2) . .
C13 N3 Sn1 114.71(18) . .
C20 N4 C16 118.9(3) . .
C20 N4 Sn1 123.9(2) . .
C16 N4 Sn1 116.1(2) . .
N3 Sn1 N2 68.59(9) . .
N3 Sn1 N1 106.40(9) . .
N2 Sn1 N1 69.20(9) . .
N3 Sn1 N4 70.23(9) . .
N2 Sn1 N4 123.53(9) . .
N1 Sn1 N4 87.69(9) . .

loop_
_geom_bond_atom_site_label_1
_geom_bond_atom_site_label_2
_geom_bond_distance
_geom_bond_site_symmetry_2
B1 C21 1.659(5) .
B1 C27 1.662(5) .
B1 C33 1.671(4) .
B1 C7 1.720(5) .
B2 C51 1.653(5) .
B2 C45 1.656(5) .
B2 C39 1.658(5) .
B2 C14 1.700(5) .
C1 N1 1.341(4) .
C1 C2 1.379(5) .
C1 H1 0.9500 .
C2 C3 1.378(5) .
C2 H2 0.9500 .
C3 C4 1.396(5) .
C3 H3 0.9500 .
C4 C5 1.381(5) .
C4 H4 0.9500 .
C5 N1 1.347(4) .
C5 C6 1.510(4) .
C6 N2 1.279(4) .
C6 C7 1.483(4) .
C7 H7A 0.9900 .
C7 H7B 0.9900 .
C8 N2 1.470(4) .
C8 C9 1.535(4) .
C8 C13 1.554(4) .
C8 H8 1.0000 .
C9 C10 1.527(4) .
C9 H9A 0.9900 .
C9 H9B 0.9900 .
C10 C11 1.528(4) .
C10 H10A 0.9900 .
C10 H10B 0.9900 .
C11 C12 1.533(4) .
C11 H11A 0.9900 .
C11 H11B 0.9900 .
C12 C13 1.524(4) .
C12 H12A 0.9900 .
C12 H12B 0.9900 .
C13 N3 1.479(4) .
C13 H13 1.0000 .
C14 C15 1.489(4) .
C14 H14A 0.9900 .
C14 H14B 0.9900 .
C15 N3 1.290(4) .
C15 C16 1.503(4) .
C16 N4 1.357(4) .
C16 C17 1.388(4) .
C17 C18 1.389(4) .
C17 H17 0.9500 .
C18 C19 1.384(5) .
C18 H18 0.9500 .
C19 C20 1.383(5) .
C19 H19 0.9500 .
C20 N4 1.338(4) .
C20 H20 0.9500 .
C21 C26 1.396(4) .
C21 C22 1.397(4) .
C22 F1 1.355(4) .
C22 C23 1.371(5) .
C23 F2 1.346(4) .
C23 C24 1.373(5) .
C24 F3 1.350(4) .
C24 C25 1.377(5) .
C25 F4 1.345(4) .
C25 C26 1.376(5) .
C26 F5 1.354(3) .
C27 C28 1.388(5) .
C27 C32 1.389(5) .
C28 F10 1.350(4) .
C28 C29 1.392(5) .
C29 F9 1.351(4) .
C29 C30 1.371(6) .
C30 F8 1.345(4) .
C30 C31 1.378(6) .
C31 F7 1.347(4) .
C31 C32 1.379(5) .
C32 F6 1.367(4) .
C33 C34 1.388(4) .
C33 C38 1.398(4) .
C34 F15 1.362(4) .
C34 C35 1.388(4) .
C35 F14 1.341(4) .
C35 C36 1.368(5) .
C36 F13 1.343(3) .
C36 C37 1.373(5) .
C37 F12 1.360(4) .
C37 C38 1.367(4) .
C38 F11 1.357(4) .
C39 C44 1.395(5) .
C39 C40 1.399(5) .
C40 F16 1.352(4) .
C40 C41 1.379(5) .
C41 F17 1.348(4) .
C41 C42 1.368(5) .
C42 F18 1.342(4) .
C42 C43 1.374(5) .
C43 F19 1.349(4) .
C43 C44 1.389(5) .
C44 F20 1.352(4) .
C45 C46 1.384(6) .
C45 C50 1.384(6) .
C46 F21 1.369(5) .
C46 C47 1.373(6) .
C47 F22 1.349(6) .
C47 C48 1.374(8) .
C48 F23 1.344(5) .
C48 C49 1.370(8) .
C49 F24 1.339(6) .
C49 C50 1.396(6) .
C50 F25 1.352(5) .
C51 C56 1.392(5) .
C51 C52 1.395(4) .
C52 F30 1.362(4) .
C52 C53 1.379(5) .
C53 F29 1.347(4) .
C53 C54 1.380(5) .
C54 F28 1.338(4) .
C54 C55 1.380(5) .
C55 F27 1.346(4) .
C55 C56 1.379(5) .
C56 F26 1.363(4) .
C57 C58 1.461(7) .
C57 H57A 0.9800 .
C57 H57B 0.9800 .
C57 H57C 0.9800 .
C58 C60 1.383(6) .
C58 C59 1.427(6) .
C59 C61 1.361(6) .
C59 H59 0.9500 .
C60 C62 1.408(6) .
C60 H60 0.9500 .
C61 C63 1.422(7) .
C61 H61 0.9500 .
C62 C63 1.351(6) .
C62 H62 0.9500 .
C63 H63 0.9500 .
C64 C65 1.508(7) .
C64 H64A 0.9800 .
C64 H64B 0.9800 .
C64 H64C 0.9800 .
C65 C70 1.376(6) .
C65 C66 1.406(7) .
C66 C67 1.392(7) .
C66 H66 0.9500 .
C67 C68 1.354(7) .
C67 H67 0.9500 .
C68 C69 1.368(7) .
C68 H68 0.9500 .
C69 C70 1.373(6) .
C69 H69 0.9500 .
C70 H70 0.9500 .
C71 C02L 1.384(6) .
C71 C72 1.395(6) 3_566
C71 H71 0.9500 .
C72 C02L 1.379(6) .
C72 C73 1.399(9) .
C73 H73A 0.9800 .
C73 H73B 0.9800 .
C73 H73C 0.9800 .
C02L H02L 0.9500 .
N1 Sn1 2.328(3) .
N2 Sn1 2.273(3) .
N3 Sn1 2.273(3) .
N4 Sn1 2.328(3) .
